data_4342523
loop_
_publ_author_name
'Thu\'ery, Pierre'
'Rivi\`ere, Eric'
'Harrowfield, Jack'

_publ_section_title
;
 Uranyl and uranyl-3d block cation complexes with
 1,3-adamantanedicarboxylate: crystal structures, luminescence, and
 magnetic properties.
;
_journal_issue 6
_journal_name_full 'Inorganic chemistry'
_journal_page_first 2838
_journal_page_last 2850
_journal_paper_doi 10.1021/ic503004j
_journal_volume 54
_journal_year 2015
_chemical_formula_sum 'C24 H28 Cu O10 U'
_chemical_formula_weight 778.03
_space_group_IT_number 15
_symmetry_cell_setting monoclinic
_symmetry_space_group_name_Hall '-C 2yc'
_symmetry_space_group_name_H-M 'C 1 2/c 1'
_atom_sites_solution_hydrogens geom
_atom_sites_solution_primary direct
_atom_sites_solution_secondary difmap
_audit_creation_method SHELXL-97
_cell_angle_alpha 90.00
_cell_angle_beta 110.940(4)
_cell_angle_gamma 90.00
_cell_formula_units_Z 4
_cell_length_a 17.3216(11)
_cell_length_b 12.0844(8)
_cell_length_c 11.9978(6)
_cell_measurement_reflns_used 40022
_cell_measurement_temperature 150(2)
_cell_measurement_theta_max 25.68
_cell_measurement_theta_min 3.37
_cell_volume 2345.5(3)
_computing_cell_refinement 'HKL2000 (Otwinowski & Minor, 1997)'
_computing_data_collection 'COLLECT (Nonius, 1998)'
_computing_data_reduction 'HKL2000 (Otwinowski & Minor, 1997)'
_computing_molecular_graphics 'SHELXTL (Sheldrick, 2008)'
_computing_publication_material 'SHELXTL (Sheldrick, 2008); PLATON (Spek, 2003)'
_computing_structure_refinement 'SHELXL-97 (Sheldrick, 2008)'
_computing_structure_solution 'SHELXT (Sheldrick, 2014)'
_diffrn_ambient_temperature 150(2)
_diffrn_measured_fraction_theta_full 0.998
_diffrn_measured_fraction_theta_max 0.998
_diffrn_measurement_device_type 'Nonius Kappa-CCD area-detector diffractometer'
_diffrn_measurement_method 'two \f and four \w scans with 2\% steps (440 frames)'
_diffrn_radiation_monochromator graphite
_diffrn_radiation_source 'fine-focus sealed tube'
_diffrn_radiation_type MoK\a
_diffrn_radiation_wavelength 0.71073
_diffrn_reflns_av_R_equivalents 0.0396
_diffrn_reflns_av_unetI/netI 0.0497
_diffrn_reflns_limit_h_max 21
_diffrn_reflns_limit_h_min -21
_diffrn_reflns_limit_k_max 14
_diffrn_reflns_limit_k_min -14
_diffrn_reflns_limit_l_max 14
_diffrn_reflns_limit_l_min -14
_diffrn_reflns_number 40022
_diffrn_reflns_theta_full 25.68
_diffrn_reflns_theta_max 25.68
_diffrn_reflns_theta_min 3.37
_diffrn_standards_decay_% 0
_diffrn_standards_interval_time 0
_diffrn_standards_number 0
_exptl_absorpt_coefficient_mu 7.862
_exptl_absorpt_correction_T_max 0.624
_exptl_absorpt_correction_T_min 0.371
_exptl_absorpt_correction_type multi-scan
_exptl_absorpt_process_details 'SCALEPACK (Otwinowski & Minor, 1997)'
_exptl_crystal_colour 'translucent light blue'
_exptl_crystal_density_diffrn 2.203
_exptl_crystal_density_method 'not measured'
_exptl_crystal_description lath
_exptl_crystal_F_000 1492
_exptl_crystal_size_max 0.23
_exptl_crystal_size_mid 0.10
_exptl_crystal_size_min 0.06
_refine_diff_density_max 2.461
_refine_diff_density_min -1.070
_refine_diff_density_rms 0.171
_refine_ls_extinction_method none
_refine_ls_goodness_of_fit_ref 1.020
_refine_ls_hydrogen_treatment constr
_refine_ls_matrix_type full
_refine_ls_number_parameters 165
_refine_ls_number_reflns 2229
_refine_ls_number_restraints 0
_refine_ls_restrained_S_all 1.020
_refine_ls_R_factor_all 0.0395
_refine_ls_R_factor_gt 0.0313
_refine_ls_shift/su_max 0.000
_refine_ls_shift/su_mean 0.000
_refine_ls_structure_factor_coef Fsqd
_refine_ls_weighting_details 'calc w=1/[\s^2^(Fo^2^)+(0.0583P)^2^] where P=(Fo^2^+2Fc^2^)/3'
_refine_ls_weighting_scheme calc
_refine_ls_wR_factor_gt 0.0804
_refine_ls_wR_factor_ref 0.0842
_reflns_number_gt 1873
_reflns_number_total 2229
_reflns_threshold_expression >2sigma(I)
_cod_data_source_file ic503004j_si_002.cif
_cod_data_source_block 8
_cod_depositor_comments 'Adding full bibliography for 4342516--4342524.cif.'
_cod_original_sg_symbol_H-M 'C 2/c'
_cod_database_code 4342523

loop_
_symmetry_equiv_pos_as_xyz
'x, y, z'
'-x, y, -z+1/2'
'x+1/2, y+1/2, z'
'-x+1/2, y+1/2, -z+1/2'
'-x, -y, -z'
'x, -y, z-1/2'
'-x+1/2, -y+1/2, -z'
'x+1/2, -y+1/2, z-1/2'

loop_
_atom_site_label
_atom_site_type_symbol
_atom_site_fract_x
_atom_site_fract_y
_atom_site_fract_z
_atom_site_U_iso_or_equiv
_atom_site_adp_type
_atom_site_occupancy
_atom_site_symmetry_multiplicity
_atom_site_calc_flag
_atom_site_refinement_flags
U1 U 0.5000 0.5000 0.0000 0.02577(12) Uani 1 2 d S
Cu1 Cu 0.5000 0.25225(8) 0.2500 0.0225(2) Uani 1 2 d S
O1 O 0.5522(2) 0.4146(3) -0.0695(3) 0.0336(8) Uani 1 1 d .
O2 O 0.5868(2) 0.4327(3) 0.1817(3) 0.0309(8) Uani 1 1 d .
O3 O 0.6152(2) 0.2703(3) 0.2735(3) 0.0265(8) Uani 1 1 d .
O4 O 0.9131(2) 0.1459(3) 0.4954(3) 0.0305(8) Uani 1 1 d .
O5 O 0.9690(2) 0.3015(3) 0.5871(3) 0.0300(8) Uani 1 1 d .
C1 C 0.7296(3) 0.3701(4) 0.2568(4) 0.0233(10) Uani 1 1 d .
C2 C 0.7821(3) 0.3064(4) 0.3694(4) 0.0231(10) Uani 1 1 d .
H2A H 0.7652 0.2276 0.3620 0.028 Uiso 1 1 calc R
H2B H 0.7735 0.3377 0.4403 0.028 Uiso 1 1 calc R
C3 C 0.8741(3) 0.3157(4) 0.3841(4) 0.0237(10) Uani 1 1 d .
C4 C 0.9003(3) 0.4376(4) 0.3969(4) 0.0277(11) Uani 1 1 d .
H4A H 0.9594 0.4437 0.4065 0.033 Uiso 1 1 calc R
H4B H 0.8931 0.4698 0.4684 0.033 Uiso 1 1 calc R
C5 C 0.8466(4) 0.5009(4) 0.2842(6) 0.0353(14) Uani 1 1 d .
H5 H 0.8635 0.5805 0.2919 0.042 Uiso 1 1 calc R
C6 C 0.7554(4) 0.4926(4) 0.2700(5) 0.0297(12) Uani 1 1 d .
H6A H 0.7211 0.5344 0.1985 0.036 Uiso 1 1 calc R
H6B H 0.7470 0.5248 0.3406 0.036 Uiso 1 1 calc R
C7 C 0.7429(3) 0.3202(5) 0.1464(4) 0.0329(12) Uani 1 1 d .
H7A H 0.7261 0.2414 0.1373 0.039 Uiso 1 1 calc R
H7B H 0.7088 0.3603 0.0735 0.039 Uiso 1 1 calc R
C8 C 0.8352(3) 0.3302(6) 0.1631(4) 0.0392(14) Uani 1 1 d .
H8 H 0.8442 0.2979 0.0920 0.047 Uiso 1 1 calc R
C9 C 0.8874(3) 0.2667(5) 0.2748(4) 0.0305(12) Uani 1 1 d .
H9A H 0.9466 0.2718 0.2848 0.037 Uiso 1 1 calc R
H9B H 0.8714 0.1877 0.2664 0.037 Uiso 1 1 calc R
C10 C 0.8597(4) 0.4504(6) 0.1747(5) 0.0448(15) Uani 1 1 d .
H10A H 0.8260 0.4909 0.1018 0.054 Uiso 1 1 calc R
H10B H 0.9186 0.4573 0.1834 0.054 Uiso 1 1 calc R
C11 C 0.6376(3) 0.3569(4) 0.2370(4) 0.0252(10) Uani 1 1 d .
C12 C 0.9232(2) 0.2508(4) 0.4966(4) 0.0228(9) Uani 1 1 d .

loop_
_atom_site_aniso_label
_atom_site_aniso_U_11
_atom_site_aniso_U_22
_atom_site_aniso_U_33
_atom_site_aniso_U_23
_atom_site_aniso_U_13
_atom_site_aniso_U_12
U1 0.02289(18) 0.02026(18) 0.02932(18) 0.00223(10) 0.00342(12) 0.00044(10)
Cu1 0.0186(4) 0.0253(4) 0.0216(4) 0.000 0.0048(3) 0.000
O1 0.032(2) 0.028(2) 0.0365(19) 0.0011(16) 0.0074(15) 0.0064(16)
O2 0.0276(18) 0.026(2) 0.0332(18) 0.0029(16) 0.0034(15) 0.0022(15)
O3 0.0244(17) 0.024(2) 0.0287(17) 0.0022(15) 0.0069(14) 0.0011(14)
O4 0.0315(19) 0.025(2) 0.0309(18) 0.0012(15) 0.0060(15) 0.0056(16)
O5 0.0279(18) 0.035(2) 0.0235(16) 0.0010(15) 0.0047(14) -0.0033(16)
C1 0.022(2) 0.022(3) 0.024(2) 0.0025(19) 0.0049(18) -0.001(2)
C2 0.022(2) 0.019(2) 0.027(2) 0.002(2) 0.0074(19) 0.000(2)
C3 0.020(2) 0.027(3) 0.025(2) -0.001(2) 0.0084(19) -0.001(2)
C4 0.024(2) 0.030(3) 0.027(2) 0.002(2) 0.006(2) -0.003(2)
C5 0.034(3) 0.024(3) 0.043(3) 0.012(2) 0.008(3) -0.005(2)
C6 0.024(3) 0.025(3) 0.035(3) 0.007(2) 0.004(2) -0.0001(19)
C7 0.033(3) 0.039(3) 0.023(2) 0.001(2) 0.007(2) -0.001(2)
C8 0.034(3) 0.061(4) 0.025(2) -0.002(3) 0.012(2) 0.004(3)
C9 0.027(2) 0.038(3) 0.026(2) -0.002(2) 0.008(2) 0.004(2)
C10 0.031(3) 0.068(5) 0.035(3) 0.020(3) 0.012(2) -0.006(3)
C11 0.025(3) 0.028(3) 0.021(2) -0.002(2) 0.0058(19) 0.003(2)
C12 0.016(2) 0.025(2) 0.029(2) 0.002(2) 0.0090(18) 0.002(2)

loop_
_atom_type_symbol
_atom_type_description
_atom_type_scat_dispersion_real
_atom_type_scat_dispersion_imag
_atom_type_scat_source
C C 0.0033 0.0016 'International Tables Vol C Tables 4.2.6.8 and 6.1.1.4'
H H 0.0000 0.0000 'International Tables Vol C Tables 4.2.6.8 and 6.1.1.4'
O O 0.0106 0.0060 'International Tables Vol C Tables 4.2.6.8 and 6.1.1.4'
Cu Cu 0.3201 1.2651 'International Tables Vol C Tables 4.2.6.8 and 6.1.1.4'
U U -9.6767 9.6646 'International Tables Vol C Tables 4.2.6.8 and 6.1.1.4'

loop_
_geom_angle_atom_site_label_1
_geom_angle_atom_site_label_2
_geom_angle_atom_site_label_3
_geom_angle
_geom_angle_site_symmetry_1
_geom_angle_site_symmetry_3
O1 U1 O1 180.0 5_665 .
O1 U1 O4 91.03(15) 5_665 8_455
O1 U1 O4 88.97(15) . 8_455
O1 U1 O4 88.97(15) 5_665 4_655
O1 U1 O4 91.03(15) . 4_655
O4 U1 O4 180.0 8_455 4_655
O1 U1 O2 91.74(15) 5_665 .
O1 U1 O2 88.26(15) . .
O4 U1 O2 87.26(12) 8_455 .
O4 U1 O2 92.74(12) 4_655 .
O1 U1 O2 88.26(15) 5_665 5_665
O1 U1 O2 91.74(15) . 5_665
O4 U1 O2 92.74(12) 8_455 5_665
O4 U1 O2 87.26(12) 4_655 5_665
O2 U1 O2 180.0 . 5_665
O3 Cu1 O3 167.0(2) . 2_655
O3 Cu1 O5 89.52(13) . 7_656
O3 Cu1 O5 94.83(13) 2_655 7_656
O3 Cu1 O5 94.83(13) . 8_455
O3 Cu1 O5 89.52(13) 2_655 8_455
O5 Cu1 O5 140.9(2) 7_656 8_455
C11 O2 U1 146.8(3) . .
C11 O3 Cu1 118.6(3) . .
C12 O4 U1 132.2(3) . 4_645
C12 O5 Cu1 124.7(3) . 7_656
C11 C1 C2 109.9(4) . .
C11 C1 C6 111.3(4) . .
C2 C1 C6 109.4(4) . .
C11 C1 C7 107.0(4) . .
C2 C1 C7 109.6(4) . .
C6 C1 C7 109.6(4) . .
C1 C2 C3 109.0(4) . .
C1 C2 H2A 109.9 . .
C3 C2 H2A 109.9 . .
C1 C2 H2B 109.9 . .
C3 C2 H2B 109.9 . .
H2A C2 H2B 108.3 . .
C9 C3 C12 110.6(4) . .
C9 C3 C4 109.1(4) . .
C12 C3 C4 110.7(4) . .
C9 C3 C2 109.8(4) . .
C12 C3 C2 106.8(4) . .
C4 C3 C2 109.8(4) . .
C3 C4 C5 108.9(4) . .
C3 C4 H4A 109.9 . .
C5 C4 H4A 109.9 . .
C3 C4 H4B 109.9 . .
C5 C4 H4B 109.9 . .
H4A C4 H4B 108.3 . .
C6 C5 C10 109.9(5) . .
C6 C5 C4 110.0(5) . .
C10 C5 C4 108.9(5) . .
C6 C5 H5 109.3 . .
C10 C5 H5 109.3 . .
C4 C5 H5 109.3 . .
C5 C6 C1 109.0(4) . .
C5 C6 H6A 109.9 . .
C1 C6 H6A 109.9 . .
C5 C6 H6B 109.9 . .
C1 C6 H6B 109.9 . .
H6A C6 H6B 108.3 . .
C8 C7 C1 108.9(4) . .
C8 C7 H7A 109.9 . .
C1 C7 H7A 109.9 . .
C8 C7 H7B 109.9 . .
C1 C7 H7B 109.9 . .
H7A C7 H7B 108.3 . .
C10 C8 C9 110.1(5) . .
C10 C8 C7 109.4(5) . .
C9 C8 C7 109.6(4) . .
C10 C8 H8 109.2 . .
C9 C8 H8 109.2 . .
C7 C8 H8 109.2 . .
C8 C9 C3 109.5(4) . .
C8 C9 H9A 109.8 . .
C3 C9 H9A 109.8 . .
C8 C9 H9B 109.8 . .
C3 C9 H9B 109.8 . .
H9A C9 H9B 108.2 . .
C8 C10 C5 109.8(4) . .
C8 C10 H10A 109.7 . .
C5 C10 H10A 109.7 . .
C8 C10 H10B 109.7 . .
C5 C10 H10B 109.7 . .
H10A C10 H10B 108.2 . .
O3 C11 O2 122.7(4) . .
O3 C11 C1 117.9(4) . .
O2 C11 C1 119.4(4) . .
O5 C12 O4 122.5(4) . .
O5 C12 C3 119.6(4) . .
O4 C12 C3 117.9(4) . .

loop_
_geom_bond_atom_site_label_1
_geom_bond_atom_site_label_2
_geom_bond_distance
_geom_bond_site_symmetry_2
U1 O1 1.764(4) 5_665
U1 O1 1.765(4) .
U1 O4 2.306(3) 8_455
U1 O4 2.306(3) 4_655
U1 O2 2.309(3) .
U1 O2 2.309(3) 5_665
Cu1 O3 1.926(3) .
Cu1 O3 1.926(3) 2_655
Cu1 O5 1.944(3) 7_656
Cu1 O5 1.944(3) 8_455
O2 C11 1.279(6) .
O3 C11 1.248(6) .
O4 C12 1.280(6) .
O4 U1 2.306(3) 4_645
O5 C12 1.252(6) .
O5 Cu1 1.944(3) 7_656
C1 C11 1.533(7) .
C1 C2 1.538(6) .
C1 C6 1.538(6) .
C1 C7 1.546(7) .
C2 C3 1.545(6) .
C2 H2A 0.9900 .
C2 H2B 0.9900 .
C3 C9 1.530(6) .
C3 C12 1.530(6) .
C3 C4 1.532(7) .
C4 C5 1.543(8) .
C4 H4A 0.9900 .
C4 H4B 0.9900 .
C5 C6 1.530(9) .
C5 C10 1.538(9) .
C5 H5 1.0000 .
C6 H6A 0.9900 .
C6 H6B 0.9900 .
C7 C8 1.543(7) .
C7 H7A 0.9900 .
C7 H7B 0.9900 .
C8 C10 1.506(10) .
C8 C9 1.528(7) .
C8 H8 1.0000 .
C9 H9A 0.9900 .
C9 H9B 0.9900 .
C10 H10A 0.9900 .
C10 H10B 0.9900 .
